data_7214073
loop_
_publ_author_name
'Clark, Ewan R.'
'Hayward, John J.'
'Leontowicz, Bryce J.'
'Eisler, Dana J.'
'Rawson, Jeremy M.'

_publ_section_title
;
 Syntheses of, and structural studies on, benzo-fused 1,2,4-thiadiazines
;
_journal_issue 9
_journal_name_full CrystEngComm
_journal_page_first 1755
_journal_paper_doi 10.1039/c3ce42205d
_journal_volume 16
_journal_year 2014
_chemical_formula_moiety 'C13 H8 N4 O4 S'
_chemical_formula_sum 'C13 H8 N4 O4 S'
_chemical_formula_weight 316.29
_chemical_name_systematic
; 
 ? 
;
_space_group_IT_number 14
_symmetry_cell_setting monoclinic
_symmetry_space_group_name_Hall '-P 2yn'
_symmetry_space_group_name_H-M 'P 1 21/n 1'
_atom_sites_solution_hydrogens geom
_atom_sites_solution_primary direct
_atom_sites_solution_secondary difmap
_audit_creation_method SHELXL-97
_cell_angle_alpha 90.00
_cell_angle_beta 108.59(3)
_cell_angle_gamma 90.00
_cell_formula_units_Z 4
_cell_length_a 13.173(3)
_cell_length_b 7.0180(14)
_cell_length_c 14.651(3)
_cell_measurement_reflns_used 6782
_cell_measurement_temperature 180(2)
_cell_measurement_theta_max 28.7
_cell_measurement_theta_min 1.02
_cell_volume 1283.8(5)
_computing_cell_refinement 'HKL Scalepack (Otwinowski & Minor 1997)'
_computing_data_collection 'Collect (Nonius B.V. 1998)'
_computing_data_reduction
;
 HKL Denzo and Scalepack (Otwinowski & Minor 1997)
;
_computing_publication_material 'SHELXL-97 (Sheldrick 1997)'
_computing_structure_refinement 'SHELXL-97 (Sheldrick 1997)'
_computing_structure_solution 'SIR-92 (Altomare et al. 1994)'
_diffrn_ambient_temperature 180(2)
_diffrn_measured_fraction_theta_full 0.998
_diffrn_measured_fraction_theta_max 0.998
_diffrn_measurement_device_type 'Nonius Kappa CCD'
_diffrn_measurement_method 'Thin slice \w and \f scans'
_diffrn_radiation_source 'fine-focus sealed tube'
_diffrn_radiation_type MoK\a
_diffrn_radiation_wavelength 0.71073
_diffrn_reflns_av_R_equivalents 0.0349
_diffrn_reflns_av_sigmaI/netI 0.0336
_diffrn_reflns_limit_h_max 15
_diffrn_reflns_limit_h_min -15
_diffrn_reflns_limit_k_max 8
_diffrn_reflns_limit_k_min -8
_diffrn_reflns_limit_l_max 17
_diffrn_reflns_limit_l_min -17
_diffrn_reflns_number 8790
_diffrn_reflns_theta_full 25.00
_diffrn_reflns_theta_max 25.00
_diffrn_reflns_theta_min 2.52
_exptl_absorpt_coefficient_mu 0.279
_exptl_absorpt_correction_T_max 0.936
_exptl_absorpt_correction_T_min 0.85
_exptl_absorpt_correction_type multi-scan
_exptl_absorpt_process_details
;
multi-scan from symmetry-related measurements
Sortav (Blessing 1995)
;
_exptl_crystal_colour red
_exptl_crystal_density_diffrn 1.636
_exptl_crystal_density_method 'not measured'
_exptl_crystal_description needle
_exptl_crystal_F_000 648
_exptl_crystal_size_max 0.46
_exptl_crystal_size_mid 0.30
_exptl_crystal_size_min 0.25
_refine_diff_density_max 0.399
_refine_diff_density_min -0.354
_refine_diff_density_rms 0.108
_refine_ls_extinction_method none
_refine_ls_goodness_of_fit_ref 1.023
_refine_ls_hydrogen_treatment constr
_refine_ls_matrix_type full
_refine_ls_number_parameters 199
_refine_ls_number_reflns 2267
_refine_ls_number_restraints 0
_refine_ls_restrained_S_all 1.023
_refine_ls_R_factor_all 0.0446
_refine_ls_R_factor_gt 0.0346
_refine_ls_shift/su_max 0.001
_refine_ls_shift/su_mean 0.000
_refine_ls_structure_factor_coef Fsqd
_refine_ls_weighting_details 'calc w=1/[\s^2^(Fo^2^)+(0.0766P)^2^+0.3638P] where P=(Fo^2^+2Fc^2^)/3'
_refine_ls_weighting_scheme calc
_refine_ls_wR_factor_gt 0.1027
_refine_ls_wR_factor_ref 0.1125
_reflns_number_gt 1982
_reflns_number_total 2267
_reflns_threshold_expression >2sigma(I)
_cod_data_source_file c3ce42205d.txt
_cod_data_source_block compound_7
_cod_original_cell_volume 1283.8(4)
_cod_original_sg_symbol_H-M P2(1)/n
_cod_database_code 7214073

loop_
_symmetry_equiv_pos_as_xyz
'x, y, z'
'-x+1/2, y+1/2, -z+1/2'
'-x, -y, -z'
'x-1/2, -y-1/2, z-1/2'

loop_
_atom_site_label
_atom_site_type_symbol
_atom_site_fract_x
_atom_site_fract_y
_atom_site_fract_z
_atom_site_U_iso_or_equiv
_atom_site_adp_type
_atom_site_occupancy
_atom_site_symmetry_multiplicity
_atom_site_calc_flag
_atom_site_refinement_flags
S1 S 0.41369(3) 0.84429(7) 1.12820(3) 0.02603(19) Uani 1 1 d .
N1 N 0.51424(11) 0.7462(2) 1.09440(10) 0.0273(4) Uani 1 1 d .
N2 N 0.42542(11) 0.8063(2) 0.92898(10) 0.0294(4) Uani 1 1 d .
H2 H 0.4369 0.8318 0.8743 0.035 Uiso 1 1 calc R
N3 N 0.90100(12) 0.6453(2) 1.12159(12) 0.0332(4) Uani 1 1 d .
N4 N 0.70171(12) 0.5379(2) 0.78017(11) 0.0313(4) Uani 1 1 d .
C11 C 0.30243(14) 0.8424(2) 1.02073(13) 0.0241(4) Uani 1 1 d .
C12 C 0.32034(14) 0.8253(3) 0.93262(13) 0.0248(4) Uani 1 1 d .
C13 C 0.23386(15) 0.8278(3) 0.84797(13) 0.0326(5) Uani 1 1 d .
H13 H 0.2455 0.8136 0.7876 0.039 Uiso 1 1 calc R
C14 C 0.13069(15) 0.8508(3) 0.85161(14) 0.0352(5) Uani 1 1 d .
H14 H 0.0720 0.8563 0.7936 0.042 Uiso 1 1 calc R
C15 C 0.11284(15) 0.8658(3) 0.93923(15) 0.0349(5) Uani 1 1 d .
H15 H 0.0420 0.8806 0.9415 0.042 Uiso 1 1 calc R
C16 C 0.19889(15) 0.8591(3) 1.02415(14) 0.0306(4) Uani 1 1 d .
H16 H 0.1866 0.8659 1.0845 0.037 Uiso 1 1 calc R
C20 C 0.51095(13) 0.7502(2) 1.00578(12) 0.0229(4) Uani 1 1 d .
C21 C 0.60977(13) 0.6932(2) 0.98396(12) 0.0230(4) Uani 1 1 d .
C22 C 0.70659(14) 0.6920(3) 1.05952(13) 0.0250(4) Uani 1 1 d .
H22 H 0.7084 0.7228 1.1231 0.030 Uiso 1 1 calc R
C23 C 0.79928(14) 0.6455(3) 1.04052(13) 0.0264(4) Uani 1 1 d .
C24 C 0.80218(14) 0.5978(3) 0.94976(13) 0.0277(4) Uani 1 1 d .
H24 H 0.8671 0.5664 0.9381 0.033 Uiso 1 1 calc R
C25 C 0.70481(14) 0.5986(3) 0.87707(12) 0.0253(4) Uani 1 1 d .
C26 C 0.60922(14) 0.6457(2) 0.89164(13) 0.0242(4) Uani 1 1 d .
H26 H 0.5442 0.6456 0.8394 0.029 Uiso 1 1 calc R
O31 O 0.98354(11) 0.6202(3) 1.10304(12) 0.0538(5) Uani 1 1 d .
O32 O 0.89636(11) 0.6699(2) 1.20306(10) 0.0429(4) Uani 1 1 d .
O41 O 0.78536(11) 0.4872(3) 0.76838(10) 0.0548(5) Uani 1 1 d .
O42 O 0.61512(10) 0.5377(2) 0.71620(9) 0.0391(4) Uani 1 1 d .

loop_
_atom_site_aniso_label
_atom_site_aniso_U_11
_atom_site_aniso_U_22
_atom_site_aniso_U_33
_atom_site_aniso_U_23
_atom_site_aniso_U_13
_atom_site_aniso_U_12
S1 0.0243(3) 0.0330(3) 0.0207(3) 0.00000(16) 0.00716(19) 0.00183(17)
N1 0.0246(7) 0.0325(9) 0.0240(8) 0.0020(6) 0.0069(6) 0.0032(7)
N2 0.0220(7) 0.0444(10) 0.0226(7) 0.0067(7) 0.0082(6) 0.0061(7)
N3 0.0219(8) 0.0377(10) 0.0355(10) -0.0045(7) 0.0027(7) 0.0028(6)
N4 0.0285(8) 0.0398(10) 0.0270(8) 0.0034(7) 0.0107(6) 0.0032(7)
C11 0.0248(9) 0.0224(9) 0.0241(9) 0.0004(7) 0.0062(7) 0.0011(7)
C12 0.0222(9) 0.0249(10) 0.0273(9) 0.0014(7) 0.0077(7) 0.0023(7)
C13 0.0286(10) 0.0440(12) 0.0235(9) -0.0022(8) 0.0062(8) 0.0066(8)
C14 0.0236(9) 0.0456(13) 0.0312(10) -0.0037(8) 0.0016(8) 0.0040(8)
C15 0.0226(9) 0.0416(12) 0.0403(11) -0.0011(9) 0.0098(8) 0.0032(8)
C16 0.0295(10) 0.0343(11) 0.0314(10) 0.0003(8) 0.0144(8) 0.0029(8)
C20 0.0213(8) 0.0217(9) 0.0244(8) 0.0019(7) 0.0056(6) -0.0001(7)
C21 0.0215(8) 0.0210(9) 0.0258(9) 0.0025(7) 0.0065(7) 0.0002(7)
C22 0.0262(9) 0.0243(9) 0.0234(9) -0.0013(7) 0.0063(7) -0.0002(7)
C23 0.0221(9) 0.0259(10) 0.0276(9) -0.0007(7) 0.0029(7) 0.0006(7)
C24 0.0220(9) 0.0277(10) 0.0342(10) 0.0011(8) 0.0100(7) 0.0011(7)
C25 0.0274(9) 0.0257(10) 0.0236(8) 0.0022(7) 0.0094(7) 0.0013(7)
C26 0.0228(9) 0.0234(10) 0.0241(9) 0.0032(7) 0.0042(7) 0.0002(7)
O31 0.0207(7) 0.0851(13) 0.0500(9) -0.0206(8) 0.0034(6) 0.0074(7)
O32 0.0322(8) 0.0654(11) 0.0254(7) -0.0045(6) 0.0012(6) 0.0037(7)
O41 0.0355(8) 0.0970(14) 0.0347(8) -0.0054(8) 0.0155(6) 0.0204(9)
O42 0.0300(7) 0.0617(10) 0.0242(7) -0.0003(6) 0.0067(6) -0.0010(7)

loop_
_atom_type_symbol
_atom_type_description
_atom_type_scat_dispersion_real
_atom_type_scat_dispersion_imag
_atom_type_scat_source
C C 0.0033 0.0016 'International Tables Vol C Tables 4.2.6.8 and 6.1.1.4'
H H 0.0000 0.0000 'International Tables Vol C Tables 4.2.6.8 and 6.1.1.4'
N N 0.0061 0.0033 'International Tables Vol C Tables 4.2.6.8 and 6.1.1.4'
O O 0.0106 0.0060 'International Tables Vol C Tables 4.2.6.8 and 6.1.1.4'
S S 0.1246 0.1234 'International Tables Vol C Tables 4.2.6.8 and 6.1.1.4'

loop_
_geom_angle_atom_site_label_1
_geom_angle_atom_site_label_2
_geom_angle_atom_site_label_3
_geom_angle
N1 S1 C11 103.77(8)
C20 N1 S1 120.44(12)
C20 N2 C12 123.79(15)
C20 N2 H2 118.1
C12 N2 H2 118.1
O31 N3 O32 124.32(16)
O31 N3 C23 117.81(16)
O32 N3 C23 117.87(16)
O41 N4 O42 123.63(16)
O41 N4 C25 118.19(14)
O42 N4 C25 118.16(15)
C16 C11 C12 120.10(17)
C16 C11 S1 120.72(14)
C12 C11 S1 119.18(14)
C13 C12 C11 119.59(17)
C13 C12 N2 120.19(17)
C11 C12 N2 120.23(16)
C14 C13 C12 120.09(18)
C14 C13 H13 120.0
C12 C13 H13 120.0
C15 C14 C13 120.27(18)
C15 C14 H14 119.9
C13 C14 H14 119.9
C14 C15 C16 119.81(17)
C14 C15 H15 120.1
C16 C15 H15 120.1
C11 C16 C15 120.08(18)
C11 C16 H16 120.0
C15 C16 H16 120.0
N1 C20 N2 126.10(16)
N1 C20 C21 117.39(15)
N2 C20 C21 116.49(15)
C26 C21 C22 119.31(16)
C26 C21 C20 122.59(15)
C22 C21 C20 118.08(15)
C23 C22 C21 119.09(16)
C23 C22 H22 120.5
C21 C22 H22 120.5
C22 C23 C24 123.38(16)
C22 C23 N3 118.22(16)
C24 C23 N3 118.40(16)
C25 C24 C23 115.88(16)
C25 C24 H24 122.1
C23 C24 H24 122.1
C24 C25 C26 123.33(17)
C24 C25 N4 118.44(16)
C26 C25 N4 118.16(15)
C25 C26 C21 118.99(16)
C25 C26 H26 120.5
C21 C26 H26 120.5

loop_
_geom_bond_atom_site_label_1
_geom_bond_atom_site_label_2
_geom_bond_distance
S1 N1 1.7005(15)
S1 C11 1.7767(19)
N1 C20 1.286(2)
N2 C20 1.372(2)
N2 C12 1.408(2)
N2 H2 0.8800
N3 O31 1.215(2)
N3 O32 1.227(2)
N3 C23 1.480(2)
N4 O41 1.222(2)
N4 O42 1.2239(19)
N4 C25 1.470(2)
C11 C16 1.386(3)
C11 C12 1.390(3)
C12 C13 1.391(3)
C13 C14 1.387(3)
C13 H13 0.9500
C14 C15 1.381(3)
C14 H14 0.9500
C15 C16 1.391(3)
C15 H15 0.9500
C16 H16 0.9500
C20 C21 1.491(2)
C21 C26 1.391(2)
C21 C22 1.397(2)
C22 C23 1.375(3)
C22 H22 0.9500
C23 C24 1.384(3)
C24 C25 1.382(2)
C24 H24 0.9500
C25 C26 1.383(2)
C26 H26 0.9500
